data_7036987
loop_
_publ_author_name
'Kargin, Denis'
'Kelemen, Zsolt'
'Kreki\'c, Kristijan'
'Maurer, Martin'
'Bruhn, Clemens'
'Nyul\'aszi, L\'aszl\'o'
'Pietschnig, Rudolf'

_publ_section_title
;
 [3]Ferrocenophanes with the bisphosphanotetryl bridge: inorganic rings on
 the way to tetrylenes.
;
_journal_issue 5
_journal_name_full 'Dalton transactions (Cambridge, England : 2003)'
_journal_page_first 2180
_journal_page_last 2189
_journal_paper_doi 10.1039/c5dt03107a
_journal_volume 45
_journal_year 2016
_chemical_formula_moiety 'C18 H26 Fe I2 P2 Si'
_chemical_formula_sum 'C18 H26 Fe I2 P2 Si'
_chemical_formula_weight 642.07
_chemical_name_systematic
;
 ?
;
_space_group_crystal_system monoclinic
_space_group_IT_number 14
_space_group_name_Hall '-P 2yn'
_space_group_name_H-M_alt 'P 1 21/n 1'
_symmetry_space_group_name_Hall '-P 2yn'
_symmetry_space_group_name_H-M 'P 1 21/n 1'
_atom_sites_solution_hydrogens geom
_audit_creation_method SHELXL-2014
_audit_update_record
;
2015-08-06 deposited with the CCDC.
2015-10-29 downloaded from the CCDC.
;
_cell_angle_alpha 90
_cell_angle_beta 90.907(6)
_cell_angle_gamma 90
_cell_formula_units_Z 4
_cell_length_a 10.7839(8)
_cell_length_b 11.3855(6)
_cell_length_c 18.8031(14)
_cell_measurement_reflns_used 37801
_cell_measurement_temperature 200(2)
_cell_measurement_theta_max 28.75
_cell_measurement_theta_min 1.78
_cell_volume 2308.4(3)
_computing_structure_refinement 'SHELXL-2014 (Sheldrick, 2014)'
_diffrn_ambient_temperature 200
_diffrn_detector Pilatus200K
_diffrn_detector_area_resol_mean 5.81
_diffrn_detector_type STOE
_diffrn_measured_fraction_theta_full 0.997
_diffrn_measured_fraction_theta_max 0.996
_diffrn_measurement_details ' 958 frames, detector distance = 80 mm'
_diffrn_measurement_device '4-circle goniometer'
_diffrn_measurement_device_type 'STOE StadiVari'
_diffrn_measurement_method 'rotation method'
_diffrn_radiation_collimation '1.2 0.6 mm diameter'
_diffrn_radiation_monochromator 'Graded multilayer mirror'
_diffrn_radiation_polarisn_norm 0
_diffrn_radiation_type 'Mo K\a'
_diffrn_radiation_wavelength 0.71073
_diffrn_reflns_av_R_equivalents 0.0493
_diffrn_reflns_av_unetI/netI 0.0242
_diffrn_reflns_laue_measured_fraction_full 0.997
_diffrn_reflns_laue_measured_fraction_max 0.996
_diffrn_reflns_limit_h_max 13
_diffrn_reflns_limit_h_min -13
_diffrn_reflns_limit_k_max 8
_diffrn_reflns_limit_k_min -14
_diffrn_reflns_limit_l_max 23
_diffrn_reflns_limit_l_min -23
_diffrn_reflns_number 28242
_diffrn_reflns_point_group_measured_fraction_full 0.997
_diffrn_reflns_point_group_measured_fraction_max 0.996
_diffrn_reflns_theta_full 25.242
_diffrn_reflns_theta_max 27.000
_diffrn_reflns_theta_min 2.091
_diffrn_source 'Mo Genix'
_diffrn_source_current 1.000
_diffrn_source_power 0.050
_diffrn_source_voltage 50
_exptl_absorpt_coefficient_mu 3.518
_exptl_absorpt_correction_T_max 0.6988
_exptl_absorpt_correction_T_min 0.3990
_exptl_absorpt_correction_type integration
_exptl_absorpt_process_details 'X-red ver. 1.58 (Stoe & Cie. 2012)'
_exptl_crystal_colour yellow
_exptl_crystal_density_diffrn 1.848
_exptl_crystal_description block
_exptl_crystal_F_000 1240
_exptl_crystal_size_max 0.290
_exptl_crystal_size_mid 0.183
_exptl_crystal_size_min 0.110
_refine_diff_density_max 0.741
_refine_diff_density_min -0.319
_refine_diff_density_rms 0.092
_refine_ls_extinction_method none
_refine_ls_goodness_of_fit_ref 1.047
_refine_ls_hydrogen_treatment constr
_refine_ls_matrix_type full
_refine_ls_number_parameters 223
_refine_ls_number_reflns 5013
_refine_ls_number_restraints 0
_refine_ls_restrained_S_all 1.047
_refine_ls_R_factor_all 0.0277
_refine_ls_R_factor_gt 0.0227
_refine_ls_shift/su_max 0.001
_refine_ls_shift/su_mean 0.000
_refine_ls_structure_factor_coef Fsqd
_refine_ls_weighting_details 'w=1/[\s^2^(Fo^2^)+(0.0359P)^2^] where P=(Fo^2^+2Fc^2^)/3'
_refine_ls_weighting_scheme calc
_refine_ls_wR_factor_gt 0.0556
_refine_ls_wR_factor_ref 0.0576
_reflns_Friedel_coverage 0.000
_reflns_number_gt 4439
_reflns_number_total 5013
_reflns_threshold_expression 'I > 2\s(I)'
_cod_data_source_file c5dt03107a2.cif
_cod_data_source_block sv0062
_cod_depositor_comments 'Adding full bibliography for 7036984--7036987.cif.'
_cod_database_code 7036987
_shelx_space_group_comment
;
The symmetry employed for this shelxl refinement is uniquely defined
by the following loop, which should always be used as a source of
symmetry information in preference to the above space-group names.
They are only intended as comments.
;
_shelxl_version_number 2014-1

loop_
_space_group_symop_operation_xyz
'x, y, z'
'-x+1/2, y+1/2, -z+1/2'
'-x, -y, -z'
'x-1/2, -y-1/2, z-1/2'

loop_
_atom_site_label
_atom_site_type_symbol
_atom_site_fract_x
_atom_site_fract_y
_atom_site_fract_z
_atom_site_U_iso_or_equiv
_atom_site_adp_type
_atom_site_occupancy
_atom_site_site_symmetry_order
_atom_site_calc_flag
_atom_site_refinement_flags_posn
_atom_site_refinement_flags_adp
C1 C 1.01355(19) 0.78590(19) -0.27450(11) 0.0255(4) Uani 1 1 d . .
C5 C 1.0729(2) 0.8555(2) -0.32810(11) 0.0284(4) Uani 1 1 d . .
H5 H 1.0764 0.9388 -0.3292 0.034 Uiso 1 1 calc R U
C4 C 1.1254(2) 0.7789(2) -0.37901(12) 0.0329(5) Uani 1 1 d . .
H4 H 1.1702 0.8019 -0.4198 0.039 Uiso 1 1 calc R U
C3 C 1.0990(2) 0.6615(2) -0.35814(12) 0.0333(5) Uani 1 1 d . .
H3 H 1.1231 0.5925 -0.3827 0.040 Uiso 1 1 calc R U
C2 C 1.0305(2) 0.6652(2) -0.29442(12) 0.0291(5) Uani 1 1 d . .
H2 H 1.0007 0.5990 -0.2691 0.035 Uiso 1 1 calc R U
C6 C 1.28275(19) 0.77500(19) -0.18275(11) 0.0253(4) Uani 1 1 d . .
C10 C 1.3401(2) 0.8438(2) -0.23761(11) 0.0282(4) Uani 1 1 d . .
H10 H 1.3461 0.9270 -0.2387 0.034 Uiso 1 1 calc R U
C9 C 1.3862(2) 0.7656(2) -0.28964(12) 0.0314(5) Uani 1 1 d . .
H9 H 1.4283 0.7878 -0.3315 0.038 Uiso 1 1 calc R U
C8 C 1.3589(2) 0.6486(2) -0.26887(12) 0.0321(5) Uani 1 1 d . .
H8 H 1.3798 0.5793 -0.2941 0.039 Uiso 1 1 calc R U
C7 C 1.2947(2) 0.6539(2) -0.20316(12) 0.0294(5) Uani 1 1 d . .
H7 H 1.2648 0.5884 -0.1773 0.035 Uiso 1 1 calc R U
C11 C 0.7681(2) 0.8160(2) -0.21332(13) 0.0322(5) Uani 1 1 d . .
C14 C 0.7328(2) 0.6907(2) -0.19461(18) 0.0467(6) Uani 1 1 d . .
H14A H 0.7498 0.6768 -0.1440 0.070 Uiso 1 1 calc R U
H14B H 0.7814 0.6359 -0.2230 0.070 Uiso 1 1 calc R U
H14C H 0.6442 0.6787 -0.2048 0.070 Uiso 1 1 calc R U
C13 C 0.6943(2) 0.9021(3) -0.16810(14) 0.0416(6) Uani 1 1 d . .
H13A H 0.7122 0.8875 -0.1176 0.062 Uiso 1 1 calc R U
H13B H 0.6054 0.8913 -0.1777 0.062 Uiso 1 1 calc R U
H13C H 0.7179 0.9827 -0.1800 0.062 Uiso 1 1 calc R U
C12 C 0.7395(2) 0.8390(3) -0.29193(14) 0.0418(6) Uani 1 1 d . .
H12A H 0.6497 0.8344 -0.3005 0.063 Uiso 1 1 calc R U
H12B H 0.7813 0.7800 -0.3210 0.063 Uiso 1 1 calc R U
H12C H 0.7690 0.9175 -0.3048 0.063 Uiso 1 1 calc R U
C15 C 1.3143(2) 0.7875(2) -0.02798(12) 0.0335(5) Uani 1 1 d . .
C17 C 1.2982(3) 0.6592(3) -0.00785(17) 0.0554(8) Uani 1 1 d . .
H17A H 1.3563 0.6392 0.0309 0.083 Uiso 1 1 calc R U
H17B H 1.3147 0.6096 -0.0492 0.083 Uiso 1 1 calc R U
H17C H 1.2130 0.6460 0.0078 0.083 Uiso 1 1 calc R U
C16 C 1.2855(3) 0.8664(3) 0.03520(14) 0.0522(7) Uani 1 1 d . .
H16A H 1.3442 0.8498 0.0742 0.078 Uiso 1 1 calc R U
H16B H 1.2008 0.8511 0.0510 0.078 Uiso 1 1 calc R U
H16C H 1.2930 0.9489 0.0210 0.078 Uiso 1 1 calc R U
C18 C 1.4487(3) 0.8093(3) -0.05031(14) 0.0496(7) Uani 1 1 d . .
H18A H 1.4579 0.8912 -0.0653 0.074 Uiso 1 1 calc R U
H18B H 1.4690 0.7571 -0.0899 0.074 Uiso 1 1 calc R U
H18C H 1.5049 0.7935 -0.0100 0.074 Uiso 1 1 calc R U
Fe1 Fe 1.19848(3) 0.74533(3) -0.27970(2) 0.02395(7) Uani 1 1 d . .
I2 I 1.01050(2) 0.54070(2) -0.10506(2) 0.03764(6) Uani 1 1 d . .
I1 I 0.91796(2) 0.82244(2) 0.00088(2) 0.04067(6) Uani 1 1 d . .
P1 P 0.93754(5) 0.85547(5) -0.20006(3) 0.02533(11) Uani 1 1 d . .
P2 P 1.21437(5) 0.84244(5) -0.10509(3) 0.02565(12) Uani 1 1 d . .
Si1 Si 1.02504(6) 0.75834(5) -0.10783(3) 0.02648(12) Uani 1 1 d . .

loop_
_atom_site_aniso_label
_atom_site_aniso_U_11
_atom_site_aniso_U_22
_atom_site_aniso_U_33
_atom_site_aniso_U_23
_atom_site_aniso_U_13
_atom_site_aniso_U_12
C1 0.0210(10) 0.0312(11) 0.0242(9) 0.0000(8) -0.0040(8) 0.0007(8)
C5 0.0259(10) 0.0338(11) 0.0253(10) 0.0031(8) -0.0051(8) 0.0002(9)
C4 0.0280(11) 0.0495(14) 0.0210(10) -0.0005(9) -0.0035(8) -0.0007(10)
C3 0.0296(11) 0.0406(13) 0.0293(11) -0.0101(9) -0.0082(9) 0.0010(9)
C2 0.0245(10) 0.0325(11) 0.0301(11) -0.0026(8) -0.0060(8) -0.0031(9)
C6 0.0241(10) 0.0289(10) 0.0229(9) -0.0011(8) -0.0036(8) 0.0007(8)
C10 0.0256(10) 0.0333(12) 0.0255(10) 0.0002(8) -0.0045(8) -0.0032(9)
C9 0.0217(10) 0.0453(13) 0.0272(10) -0.0017(9) -0.0006(8) -0.0014(9)
C8 0.0259(11) 0.0386(12) 0.0317(11) -0.0034(9) -0.0034(9) 0.0075(9)
C7 0.0282(11) 0.0308(11) 0.0290(11) 0.0013(8) -0.0048(8) 0.0052(9)
C11 0.0237(10) 0.0371(12) 0.0358(12) -0.0003(9) -0.0015(9) 0.0017(9)
C14 0.0308(13) 0.0424(14) 0.0667(19) 0.0041(13) -0.0035(12) -0.0080(11)
C13 0.0303(12) 0.0534(16) 0.0411(13) -0.0026(12) 0.0045(10) 0.0066(11)
C12 0.0269(11) 0.0601(17) 0.0382(14) -0.0027(11) -0.0073(10) 0.0060(11)
C15 0.0328(12) 0.0446(13) 0.0229(10) 0.0005(9) -0.0067(9) 0.0009(10)
C17 0.066(2) 0.0499(17) 0.0492(17) 0.0145(13) -0.0238(15) -0.0013(14)
C16 0.0559(17) 0.074(2) 0.0266(12) -0.0098(12) -0.0109(11) 0.0127(15)
C18 0.0334(13) 0.081(2) 0.0343(13) 0.0060(13) -0.0101(11) 0.0026(13)
Fe1 0.02226(15) 0.02825(16) 0.02127(14) -0.00189(11) -0.00250(11) 0.00051(11)
I2 0.04717(11) 0.02919(9) 0.03653(9) 0.00549(6) -0.00061(7) -0.00461(6)
I1 0.04086(10) 0.05276(11) 0.02865(9) -0.00158(6) 0.00881(6) 0.00084(7)
P1 0.0235(3) 0.0263(3) 0.0262(3) 0.0000(2) -0.0010(2) 0.0007(2)
P2 0.0269(3) 0.0289(3) 0.0211(2) -0.00062(19) -0.0031(2) 0.0001(2)
Si1 0.0267(3) 0.0290(3) 0.0237(3) 0.0012(2) -0.0002(2) -0.0007(2)

loop_
_atom_type_symbol
_atom_type_description
_atom_type_scat_dispersion_real
_atom_type_scat_dispersion_imag
_atom_type_scat_source
C C 0.0033 0.0016 'International Tables Vol C Tables 4.2.6.8 and 6.1.1.4'
H H 0.0000 0.0000 'International Tables Vol C Tables 4.2.6.8 and 6.1.1.4'
Fe Fe 0.3463 0.8444 'International Tables Vol C Tables 4.2.6.8 and 6.1.1.4'
I I -0.4742 1.8119 'International Tables Vol C Tables 4.2.6.8 and 6.1.1.4'
P P 0.1023 0.0942 'International Tables Vol C Tables 4.2.6.8 and 6.1.1.4'
Si Si 0.0817 0.0704 'International Tables Vol C Tables 4.2.6.8 and 6.1.1.4'

loop_
_geom_angle_atom_site_label_1
_geom_angle_atom_site_label_2
_geom_angle_atom_site_label_3
_geom_angle
C2 C1 C5 106.50(19)
C2 C1 P1 132.78(17)
C5 C1 P1 120.73(17)
C2 C1 Fe1 69.18(12)
C5 C1 Fe1 69.33(12)
P1 C1 Fe1 125.90(11)
C4 C5 C1 108.7(2)
C4 C5 Fe1 69.86(13)
C1 C5 Fe1 69.54(12)
C5 C4 C3 107.9(2)
C5 C4 Fe1 69.64(12)
C3 C4 Fe1 69.49(13)
C2 C3 C4 108.3(2)
C2 C3 Fe1 69.61(12)
C4 C3 Fe1 69.87(13)
C3 C2 C1 108.6(2)
C3 C2 Fe1 69.81(13)
C1 C2 Fe1 69.74(12)
C7 C6 C10 106.77(19)
C7 C6 P2 131.24(17)
C10 C6 P2 121.98(16)
C7 C6 Fe1 69.21(12)
C10 C6 Fe1 69.08(12)
P2 C6 Fe1 127.16(11)
C9 C10 C6 108.1(2)
C9 C10 Fe1 69.89(12)
C6 C10 Fe1 69.68(12)
C10 C9 C8 108.8(2)
C10 C9 Fe1 69.56(13)
C8 C9 Fe1 70.15(13)
C9 C8 C7 107.7(2)
C9 C8 Fe1 69.39(13)
C7 C8 Fe1 69.14(12)
C8 C7 C6 108.6(2)
C8 C7 Fe1 70.15(13)
C6 C7 Fe1 69.73(12)
C14 C11 C12 109.7(2)
C14 C11 C13 109.8(2)
C12 C11 C13 109.2(2)
C14 C11 P1 115.94(17)
C12 C11 P1 105.45(16)
C13 C11 P1 106.52(16)
C17 C15 C16 110.3(2)
C17 C15 C18 109.6(2)
C16 C15 C18 108.8(2)
C17 C15 P2 116.15(18)
C16 C15 P2 106.33(17)
C18 C15 P2 105.35(16)
C2 Fe1 C10 162.33(9)
C2 Fe1 C7 107.87(9)
C10 Fe1 C7 68.84(9)
C2 Fe1 C3 40.58(10)
C10 Fe1 C3 156.20(10)
C7 Fe1 C3 121.62(10)
C2 Fe1 C5 68.57(9)
C10 Fe1 C5 108.72(9)
C7 Fe1 C5 161.54(9)
C3 Fe1 C5 68.27(9)
C2 Fe1 C9 155.94(9)
C10 Fe1 C9 40.55(9)
C7 Fe1 C9 68.33(9)
C3 Fe1 C9 119.63(10)
C5 Fe1 C9 122.52(9)
C2 Fe1 C1 41.08(9)
C10 Fe1 C1 125.40(9)
C7 Fe1 C1 124.31(9)
C3 Fe1 C1 68.91(9)
C5 Fe1 C1 41.13(9)
C9 Fe1 C1 160.36(9)
C2 Fe1 C4 68.46(9)
C10 Fe1 C4 121.62(10)
C7 Fe1 C4 156.74(10)
C3 Fe1 C4 40.64(10)
C5 Fe1 C4 40.50(9)
C9 Fe1 C4 105.18(9)
C1 Fe1 C4 68.99(9)
C2 Fe1 C6 124.96(9)
C10 Fe1 C6 41.24(8)
C7 Fe1 C6 41.07(9)
C3 Fe1 C6 159.54(10)
C5 Fe1 C6 125.05(9)
C9 Fe1 C6 68.79(9)
C1 Fe1 C6 109.75(8)
C4 Fe1 C6 159.46(9)
C2 Fe1 C8 121.11(10)
C10 Fe1 C8 68.49(9)
C7 Fe1 C8 40.71(9)
C3 Fe1 C8 104.61(10)
C5 Fe1 C8 156.97(9)
C9 Fe1 C8 40.46(10)
C1 Fe1 C8 158.79(10)
C4 Fe1 C8 120.01(10)
C6 Fe1 C8 68.93(9)
C1 P1 C11 103.97(10)
C1 P1 Si1 101.00(7)
C11 P1 Si1 112.11(8)
C6 P2 C15 104.00(10)
C6 P2 Si1 100.43(7)
C15 P2 Si1 112.36(8)
P1 Si1 P2 100.22(3)
P1 Si1 I1 107.23(3)
P2 Si1 I1 106.87(3)
P1 Si1 I2 118.71(3)
P2 Si1 I2 118.73(3)
I1 Si1 I2 104.27(2)

loop_
_geom_bond_atom_site_label_1
_geom_bond_atom_site_label_2
_geom_bond_distance
C1 C2 1.437(3)
C1 C5 1.440(3)
C1 P1 1.815(2)
C1 Fe1 2.051(2)
C5 C4 1.419(3)
C5 Fe1 2.048(2)
C4 C3 1.423(4)
C4 Fe1 2.051(2)
C3 C2 1.418(3)
C3 Fe1 2.046(2)
C2 Fe1 2.044(2)
C6 C7 1.437(3)
C6 C10 1.442(3)
C6 P2 1.817(2)
C6 Fe1 2.052(2)
C10 C9 1.418(3)
C10 Fe1 2.044(2)
C9 C8 1.420(3)
C9 Fe1 2.048(2)
C8 C7 1.428(3)
C8 Fe1 2.059(2)
C7 Fe1 2.045(2)
C11 C14 1.519(4)
C11 C12 1.528(3)
C11 C13 1.530(3)
C11 P1 1.894(2)
C15 C17 1.520(4)
C15 C16 1.525(3)
C15 C18 1.535(4)
C15 P2 1.899(2)
I2 Si1 2.4836(6)
I1 Si1 2.4737(6)
P1 Si1 2.2514(8)
P2 Si1 2.2548(8)

loop_
_geom_torsion_atom_site_label_1
_geom_torsion_atom_site_label_2
_geom_torsion_atom_site_label_3
_geom_torsion_atom_site_label_4
_geom_torsion
C2 C1 C5 C4 -0.4(2)
P1 C1 C5 C4 179.37(15)
Fe1 C1 C5 C4 59.05(15)
C2 C1 C5 Fe1 -59.48(14)
P1 C1 C5 Fe1 120.32(15)
C1 C5 C4 C3 0.3(2)
Fe1 C5 C4 C3 59.17(15)
C1 C5 C4 Fe1 -58.85(14)
C5 C4 C3 C2 -0.1(2)
Fe1 C4 C3 C2 59.17(15)
C5 C4 C3 Fe1 -59.26(15)
C4 C3 C2 C1 -0.2(2)
Fe1 C3 C2 C1 59.15(15)
C4 C3 C2 Fe1 -59.34(15)
C5 C1 C2 C3 0.4(2)
P1 C1 C2 C3 -179.39(17)
Fe1 C1 C2 C3 -59.20(15)
C5 C1 C2 Fe1 59.57(14)
P1 C1 C2 Fe1 -120.19(19)
C7 C6 C10 C9 -0.3(2)
P2 C6 C10 C9 178.89(15)
Fe1 C6 C10 C9 -59.53(15)
C7 C6 C10 Fe1 59.20(14)
P2 C6 C10 Fe1 -121.58(15)
C6 C10 C9 C8 0.1(2)
Fe1 C10 C9 C8 -59.33(15)
C6 C10 C9 Fe1 59.40(15)
C10 C9 C8 C7 0.2(2)
Fe1 C9 C8 C7 -58.73(15)
C10 C9 C8 Fe1 58.97(15)
C9 C8 C7 C6 -0.4(2)
Fe1 C8 C7 C6 -59.33(15)
C9 C8 C7 Fe1 58.89(15)
C10 C6 C7 C8 0.5(2)
P2 C6 C7 C8 -178.64(16)
Fe1 C6 C7 C8 59.59(15)
C10 C6 C7 Fe1 -59.12(14)
P2 C6 C7 Fe1 121.76(19)
C2 C1 P1 C11 -65.2(2)
C5 C1 P1 C11 115.09(17)
Fe1 C1 P1 C11 -159.30(13)
C2 C1 P1 Si1 51.2(2)
C5 C1 P1 Si1 -128.58(16)
Fe1 C1 P1 Si1 -42.98(14)
C14 C11 P1 C1 75.5(2)
C12 C11 P1 C1 -46.10(18)
C13 C11 P1 C1 -162.06(16)
C14 C11 P1 Si1 -32.8(2)
C12 C11 P1 Si1 -154.36(14)
C13 C11 P1 Si1 89.69(16)
C7 C6 P2 C15 63.7(2)
C10 C6 P2 C15 -115.32(18)
Fe1 C6 P2 C15 157.83(14)
C7 C6 P2 Si1 -52.7(2)
C10 C6 P2 Si1 128.28(16)
Fe1 C6 P2 Si1 41.43(14)
C17 C15 P2 C6 -72.4(2)
C16 C15 P2 C6 164.51(19)
C18 C15 P2 C6 49.1(2)
C17 C15 P2 Si1 35.3(2)
C16 C15 P2 Si1 -87.77(19)
C18 C15 P2 Si1 156.82(16)
